data_2016747
loop_
_publ_author_name
'Harvey, Miguel Angel'
'Baggio, Sergio'
'Garland, Mar\'ia Teresa'
'Baggio, Ricardo'

_publ_section_title
;
 An unusual two-dimensional hydrogen-bonding network in
 bis(2,9-dimethyl-1,10-phenanthrolin-1-ium) peroxodisulfate dihydrate
;
_journal_coeditor_code BM3054
_journal_issue 9
_journal_name_full 'Acta Crystallographica Section C'
_journal_page_first o489
_journal_page_last o492
_journal_paper_doi 10.1107/S0108270108024360
_journal_volume 64
_journal_year 2008
_chemical_formula_iupac '2C14 H13 N2 +, S2 O8 2-, 2H2 O'
_chemical_formula_moiety '2(C14 H13 N2 +), O8 S2 2-, 2H2 O'
_chemical_formula_sum 'C28 H30 N4 O10 S2'
_chemical_formula_weight 646.68
_chemical_name_systematic
;
bis(2,9-dimethyl-1,10-phenanthrolin-1-ium) peroxodisulfate dihydrate
;
_space_group_IT_number 14
_symmetry_cell_setting monoclinic
_symmetry_space_group_name_Hall '-P 2ybc'
_symmetry_space_group_name_H-M 'P 1 21/c 1'
_atom_sites_solution_hydrogens geom
_atom_sites_solution_primary direct
_atom_sites_solution_secondary difmap
_audit_creation_method SHELXL-97
_cell_angle_alpha 90.00
_cell_angle_beta 93.39(3)
_cell_angle_gamma 90.00
_cell_formula_units_Z 2
_cell_length_a 9.5644(19)
_cell_length_b 13.228(3)
_cell_length_c 11.201(2)
_cell_measurement_reflns_used 7236
_cell_measurement_temperature 170(2)
_cell_measurement_theta_max 26.18
_cell_measurement_theta_min 3.12
_cell_volume 1414.6(5)
_computing_cell_refinement 'SAINT (Bruker, 2001)'
_computing_data_collection 'SMART (Bruker, 2001)'
_computing_data_reduction 'SAINT (Bruker, 2001)'
_computing_molecular_graphics 'SHELXTL (Sheldrick, 2008)'
_computing_publication_material 'SHELXTL (Sheldrick, 2008) and PLATON (Spek, 2003)'
_computing_structure_refinement 'SHELXL97 (Sheldrick, 2008)'
_computing_structure_solution 'SHELXS97 (Sheldrick, 2008)'
_diffrn_ambient_temperature 170(2)
_diffrn_measured_fraction_theta_full 0.990
_diffrn_measured_fraction_theta_max 0.893
_diffrn_measurement_device_type 'Bruker SMART CCD area-detector'
_diffrn_measurement_method '\f and \w'
_diffrn_radiation_monochromator graphite
_diffrn_radiation_source 'sealed tube'
_diffrn_radiation_type MoK\a
_diffrn_radiation_wavelength 0.71073
_diffrn_reflns_av_R_equivalents 0.018
_diffrn_reflns_av_sigmaI/netI 0.017
_diffrn_reflns_limit_h_max 11
_diffrn_reflns_limit_h_min -12
_diffrn_reflns_limit_k_max 16
_diffrn_reflns_limit_k_min -16
_diffrn_reflns_limit_l_max 14
_diffrn_reflns_limit_l_min -14
_diffrn_reflns_number 11488
_diffrn_reflns_theta_full 26.00
_diffrn_reflns_theta_max 27.93
_diffrn_reflns_theta_min 2.13
_diffrn_standards_decay_% 0
_diffrn_standards_number 0
_exptl_absorpt_coefficient_mu 0.256
_exptl_absorpt_correction_T_max 0.98
_exptl_absorpt_correction_T_min 0.95
_exptl_absorpt_correction_type multi-scan
_exptl_absorpt_process_details '(SADABS; Sheldrick, 2001)'
_exptl_crystal_colour yellow
_exptl_crystal_density_diffrn 1.518
_exptl_crystal_density_method 'not measured'
_exptl_crystal_description platelet
_exptl_crystal_F_000 676
_exptl_crystal_size_max 0.38
_exptl_crystal_size_mid 0.32
_exptl_crystal_size_min 0.08
_refine_diff_density_max 0.38
_refine_diff_density_min -0.34
_refine_ls_extinction_method none
_refine_ls_goodness_of_fit_ref 1.06
_refine_ls_hydrogen_treatment mixed
_refine_ls_matrix_type full
_refine_ls_number_parameters 216
_refine_ls_number_reflns 3039
_refine_ls_number_restraints 3
_refine_ls_restrained_S_all 1.06
_refine_ls_R_factor_all 0.0506
_refine_ls_R_factor_gt 0.0441
_refine_ls_shift/su_max 0.000
_refine_ls_shift/su_mean 0.000
_refine_ls_structure_factor_coef Fsqd
_refine_ls_weighting_details 'calc w=1/[\s^2^(Fo^2^)+(0.0754P)^2^+0.4898P] where P=(Fo^2^+2Fc^2^)/3'
_refine_ls_weighting_scheme calc
_refine_ls_wR_factor_gt 0.119
_refine_ls_wR_factor_ref 0.126
_reflns_number_gt 2625
_reflns_number_total 3039
_reflns_threshold_expression I>2\s(I)
_cod_data_source_file bm3054.cif
_cod_data_source_block I
_cod_original_sg_symbol_H-M 'P 21/c'
_cod_database_code 2016747
_cod_database_fobs_code 2016747

loop_
_symmetry_equiv_pos_as_xyz
'x, y, z'
'-x, y+1/2, -z+1/2'
'-x, -y, -z'
'x, -y-1/2, z-1/2'

loop_
_atom_site_type_symbol
_atom_site_label
_atom_site_fract_x
_atom_site_fract_y
_atom_site_fract_z
_atom_site_U_iso_or_equiv
_atom_site_adp_type
_atom_site_calc_flag
_atom_site_refinement_flags
_atom_site_occupancy
S S1 -0.11320(4) 0.12301(3) 0.03169(3) 0.02413(16) Uani d . 1
O O1 -0.09350(13) 0.11861(10) 0.15946(11) 0.0325(3) Uani d . 1
O O2 -0.25703(15) 0.12424(10) -0.01295(12) 0.0394(4) Uani d . 1
O O3 -0.02242(17) 0.19246(11) -0.02208(14) 0.0509(4) Uani d . 1
O O4 -0.07440(11) 0.00980(9) -0.01860(11) 0.0320(3) Uani d . 1
O O1W 0.10123(14) 0.14136(12) 0.35528(13) 0.0401(4) Uani d D 1
H H1WB 0.048(2) 0.1420(18) 0.2926(14) 0.061(8) Uiso d D 1
H H1WA 0.067(2) 0.1839(15) 0.4018(17) 0.058(7) Uiso d D 1
N N1 0.38938(15) 0.11920(9) 0.37688(12) 0.0209(3) Uani d . 1
H H1 0.301(3) 0.1196(15) 0.384(2) 0.041(6) Uiso d . 1
N N2 0.27471(14) 0.11720(9) 0.59515(12) 0.0214(3) Uani d . 1
C C1 0.43730(19) 0.11746(11) 0.26702(15) 0.0243(4) Uani d . 1
C C2 0.58240(19) 0.12290(11) 0.25477(16) 0.0270(4) Uani d . 1
H H2 0.6175 0.1219 0.1791 0.032 Uiso calc R 1
C C3 0.67265(18) 0.12974(11) 0.35484(17) 0.0270(4) Uani d . 1
H H3 0.7686 0.1340 0.3464 0.032 Uiso calc R 1
C C4 0.62078(16) 0.13032(11) 0.46946(15) 0.0228(4) Uani d . 1
C C5 0.70971(17) 0.13567(12) 0.57705(16) 0.0270(4) Uani d . 1
H H5 0.8063 0.1392 0.5718 0.032 Uiso calc R 1
C C6 0.65559(17) 0.13565(12) 0.68616(16) 0.0254(4) Uani d . 1
H H6 0.7152 0.1396 0.7547 0.030 Uiso calc R 1
C C7 0.50725(17) 0.12964(11) 0.69695(15) 0.0220(3) Uani d . 1
C C8 0.44404(19) 0.12868(12) 0.80785(15) 0.0255(4) Uani d . 1
H H8 0.4988 0.1325 0.8791 0.031 Uiso calc R 1
C C9 0.30137(19) 0.12214(11) 0.80922(15) 0.0253(4) Uani d . 1
H H9 0.2588 0.1217 0.8817 0.030 Uiso calc R 1
C C10 0.21809(17) 0.11597(11) 0.70017(15) 0.0226(3) Uani d . 1
C C11 0.41564(16) 0.12406(10) 0.59334(14) 0.0199(3) Uani d . 1
C C12 0.47548(16) 0.12467(10) 0.47863(14) 0.0197(3) Uani d . 1
C C13 0.06177(17) 0.10880(13) 0.69865(16) 0.0287(4) Uani d . 1
H H13A 0.0216 0.1741 0.6817 0.043 Uiso calc R 1
H H13B 0.0345 0.0860 0.7753 0.043 Uiso calc R 1
H H13C 0.0290 0.0617 0.6380 0.043 Uiso calc R 1
C C14 0.3345(2) 0.10951(13) 0.16215(16) 0.0314(4) Uani d . 1
H H14A 0.2709 0.0548 0.1745 0.047 Uiso calc R 1
H H14B 0.3834 0.0970 0.0912 0.047 Uiso calc R 1
H H14C 0.2829 0.1716 0.1532 0.047 Uiso calc R 1

loop_
_atom_site_aniso_label
_atom_site_aniso_U_11
_atom_site_aniso_U_22
_atom_site_aniso_U_33
_atom_site_aniso_U_12
_atom_site_aniso_U_13
_atom_site_aniso_U_23
S1 0.0279(3) 0.0259(2) 0.0187(2) 0.00328(15) 0.00223(16) -0.00168(13)
O1 0.0275(6) 0.0511(8) 0.0188(6) 0.0049(5) 0.0007(5) -0.0041(5)
O2 0.0355(8) 0.0518(8) 0.0297(7) 0.0164(6) -0.0094(6) -0.0109(5)
O3 0.0689(10) 0.0348(8) 0.0517(9) -0.0053(7) 0.0276(8) 0.0054(6)
O4 0.0212(6) 0.0337(7) 0.0404(7) 0.0033(5) -0.0055(5) -0.0120(5)
O1W 0.0302(7) 0.0561(9) 0.0327(8) 0.0101(6) -0.0085(6) -0.0157(6)
N1 0.0217(7) 0.0203(6) 0.0208(7) 0.0000(5) 0.0021(5) -0.0007(5)
N2 0.0206(7) 0.0222(7) 0.0213(7) 0.0011(5) 0.0009(5) 0.0005(5)
C1 0.0334(9) 0.0191(7) 0.0208(8) 0.0011(6) 0.0042(7) 0.0003(5)
C2 0.0332(9) 0.0228(8) 0.0261(8) 0.0007(6) 0.0107(7) 0.0001(6)
C3 0.0242(8) 0.0230(8) 0.0348(9) -0.0013(6) 0.0098(7) 0.0011(6)
C4 0.0208(8) 0.0186(7) 0.0293(9) 0.0001(5) 0.0033(7) 0.0004(6)
C5 0.0186(7) 0.0261(8) 0.0360(9) -0.0015(6) 0.0002(7) 0.0007(6)
C6 0.0222(8) 0.0237(8) 0.0296(9) -0.0012(6) -0.0054(7) -0.0004(6)
C7 0.0236(8) 0.0185(7) 0.0235(8) 0.0004(6) -0.0011(6) -0.0008(5)
C8 0.0302(9) 0.0250(8) 0.0208(8) 0.0007(6) -0.0029(7) -0.0014(6)
C9 0.0297(9) 0.0267(8) 0.0197(8) 0.0020(6) 0.0034(7) -0.0001(6)
C10 0.0231(8) 0.0217(7) 0.0231(8) 0.0024(6) 0.0026(6) 0.0007(5)
C11 0.0212(7) 0.0168(7) 0.0217(8) 0.0003(5) 0.0013(6) 0.0003(5)
C12 0.0212(8) 0.0170(7) 0.0211(8) 0.0002(5) 0.0016(6) -0.0002(5)
C13 0.0221(8) 0.0390(9) 0.0253(8) 0.0029(7) 0.0048(6) 0.0027(7)
C14 0.0379(10) 0.0352(9) 0.0212(8) 0.0018(7) 0.0015(7) -0.0024(6)

loop_
_atom_type_symbol
_atom_type_description
_atom_type_scat_dispersion_real
_atom_type_scat_dispersion_imag
_atom_type_scat_source
C C 0.0033 0.0016 'International Tables Vol C Tables 4.2.6.8 and 6.1.1.4'
H H 0.0000 0.0000 'International Tables Vol C Tables 4.2.6.8 and 6.1.1.4'
N N 0.0061 0.0033 'International Tables Vol C Tables 4.2.6.8 and 6.1.1.4'
O O 0.0106 0.0060 'International Tables Vol C Tables 4.2.6.8 and 6.1.1.4'
S S 0.1246 0.1234 'International Tables Vol C Tables 4.2.6.8 and 6.1.1.4'

loop_
_geom_angle_atom_site_label_1
_geom_angle_atom_site_label_2
_geom_angle_atom_site_label_3
_geom_angle_site_symmetry_1
_geom_angle
O3 S1 O1 . 113.67(9)
O3 S1 O2 . 116.21(10)
O1 S1 O2 . 114.51(8)
O3 S1 O4 . 106.65(8)
O1 S1 O4 . 106.56(7)
O2 S1 O4 . 96.98(7)
O4 O4 S1 3 107.12(11)
H1WB O1W H1WA . 105.5(18)
C1 N1 C12 . 123.01(15)
C1 N1 H1 . 119.0(16)
C12 N1 H1 . 118.0(16)
C10 N2 C11 . 118.34(15)
N1 C1 C2 . 118.88(16)
N1 C1 C14 . 118.67(16)
C2 C1 C14 . 122.45(16)
C3 C2 C1 . 119.97(16)
C3 C2 H2 . 120.0
C1 C2 H2 . 120.0
C2 C3 C4 . 120.44(16)
C2 C3 H3 . 119.8
C4 C3 H3 . 119.8
C12 C4 C3 . 118.19(15)
C12 C4 C5 . 118.82(15)
C3 C4 C5 . 122.98(15)
C6 C5 C4 . 121.22(16)
C6 C5 H5 . 119.4
C4 C5 H5 . 119.4
C5 C6 C7 . 120.59(16)
C5 C6 H6 . 119.7
C7 C6 H6 . 119.7
C8 C7 C11 . 116.38(15)
C8 C7 C6 . 123.48(16)
C11 C7 C6 . 120.14(15)
C9 C8 C7 . 119.28(16)
C9 C8 H8 . 120.4
C7 C8 H8 . 120.4
C8 C9 C10 . 120.19(16)
C8 C9 H9 . 119.9
C10 C9 H9 . 119.9
N2 C10 C9 . 121.69(16)
N2 C10 C13 . 116.83(15)
C9 C10 C13 . 121.48(15)
N2 C11 C7 . 124.12(15)
N2 C11 C12 . 117.64(14)
C7 C11 C12 . 118.24(15)
N1 C12 C4 . 119.50(15)
N1 C12 C11 . 119.51(14)
C4 C12 C11 . 120.99(15)
C10 C13 H13A . 109.5
C10 C13 H13B . 109.5
H13A C13 H13B . 109.5
C10 C13 H13C . 109.5
H13A C13 H13C . 109.5
H13B C13 H13C . 109.5
C1 C14 H14A . 109.5
C1 C14 H14B . 109.5
H14A C14 H14B . 109.5
C1 C14 H14C . 109.5
H14A C14 H14C . 109.5
H14B C14 H14C . 109.5

loop_
_geom_bond_atom_site_label_1
_geom_bond_atom_site_label_2
_geom_bond_site_symmetry_2
_geom_bond_distance
S1 O3 . 1.4222(15)
S1 O1 . 1.4335(13)
S1 O2 . 1.4357(15)
S1 O4 . 1.6501(12)
O4 O4 3 1.482(2)
O1W H1WB . 0.84(2)
O1W H1WA . 0.85(2)
N1 C1 . 1.338(2)
N1 C12 . 1.368(2)
N1 H1 . 0.85(2)
N2 C10 . 1.324(2)
N2 C11 . 1.352(2)
C1 C2 . 1.404(3)
C1 C14 . 1.491(3)
C2 C3 . 1.377(3)
C2 H2 . 0.9300
C3 C4 . 1.403(2)
C3 H3 . 0.9300
C4 C12 . 1.402(2)
C4 C5 . 1.435(2)
C5 C6 . 1.355(3)
C5 H5 . 0.9300
C6 C7 . 1.433(2)
C6 H6 . 0.9300
C7 C8 . 1.413(2)
C7 C11 . 1.414(2)
C8 C9 . 1.368(2)
C8 H8 . 0.9300
C9 C10 . 1.420(2)
C9 H9 . 0.9300
C10 C13 . 1.497(2)
C11 C12 . 1.437(2)
C13 H13A . 0.9600
C13 H13B . 0.9600
C13 H13C . 0.9600
C14 H14A . 0.9600
C14 H14B . 0.9600
C14 H14C . 0.9600

loop_
_geom_hbond_atom_site_label_D
_geom_hbond_atom_site_label_H
_geom_hbond_atom_site_label_A
_geom_hbond_site_symmetry_A
_geom_hbond_distance_DH
_geom_hbond_distance_HA
_geom_hbond_distance_DA
_geom_hbond_angle_DHA
N1 H1 O1W . 0.85(2) 1.94(2) 2.768(2) 163(2)
N1 H1 N2 . 0.85(2) 2.39(2) 2.738(2) 105(2)
O1W H1WB O1 . 0.84(2) 1.98(2) 2.808(2) 168(2)
O1W H1WA O3 4_566 0.85(2) 2.05(2) 2.883(2) 166(2)
C2 H2 O2 1_655 0.93 2.52 3.449(2) 173
C3 H3 O1 1_655 0.93 2.55 3.224(2) 130
C8 H8 O2 1_656 0.93 2.57 3.395(2) 148

loop_
_geom_torsion_atom_site_label_1
_geom_torsion_atom_site_label_2
_geom_torsion_atom_site_label_3
_geom_torsion_atom_site_label_4
_geom_torsion_site_symmetry_4
_geom_torsion
O3 S1 O4 O4 3 60.38(15)
O1 S1 O4 O4 3 -61.37(14)
O2 S1 O4 O4 3 -179.56(12)
C12 N1 C1 C2 . -0.9(2)
C12 N1 C1 C14 . 178.90(14)
N1 C1 C2 C3 . 0.1(2)
C14 C1 C2 C3 . -179.73(14)
C1 C2 C3 C4 . 0.6(2)
C2 C3 C4 C12 . -0.6(2)
C2 C3 C4 C5 . 178.98(14)
C12 C4 C5 C6 . -0.2(2)
C3 C4 C5 C6 . -179.73(15)
C4 C5 C6 C7 . 0.4(2)
C5 C6 C7 C8 . 179.63(15)
C5 C6 C7 C11 . -0.3(2)
C11 C7 C8 C9 . 0.3(2)
C6 C7 C8 C9 . -179.60(13)
C7 C8 C9 C10 . 0.3(2)
C11 N2 C10 C9 . 0.3(2)
C11 N2 C10 C13 . 179.72(13)
C8 C9 C10 N2 . -0.6(2)
C8 C9 C10 C13 . -179.96(14)
C10 N2 C11 C7 . 0.3(2)
C10 N2 C11 C12 . 179.62(13)
C8 C7 C11 N2 . -0.6(2)
C6 C7 C11 N2 . 179.31(13)
C8 C7 C11 C12 . -179.91(13)
C6 C7 C11 C12 . 0.0(2)
C1 N1 C12 C4 . 1.0(2)
C1 N1 C12 C11 . -178.71(13)
C3 C4 C12 N1 . -0.2(2)
C5 C4 C12 N1 . -179.79(13)
C3 C4 C12 C11 . 179.47(13)
C5 C4 C12 C11 . -0.1(2)
N2 C11 C12 N1 . 0.5(2)
C7 C11 C12 N1 . 179.90(12)
N2 C11 C12 C4 . -179.19(12)
C7 C11 C12 C4 . 0.2(2)
